data_7151913
loop_
_publ_author_name
'Campbell, Craig D.'
'Collett, Christopher J.'
'Thomson, Jennifer E.'
'Slawin, Alexandra M. Z.'
'Smith, Andrew D.'

_publ_section_title
;
 Organic base effects in NHC promoted O- to C-carboxyl transfer;
 chemoselectivity profiles, mechanistic studies and domino catalysis.
;
_journal_issue 11
_journal_name_full 'Organic &amp; biomolecular chemistry'
_journal_page_first 4205
_journal_page_last 4218
_journal_paper_doi 10.1039/c1ob05160a
_journal_volume 9
_journal_year 2011
_chemical_formula_moiety 'C11 H12 N3,B F4'
_chemical_formula_sum 'C11 H12 B F4 N3'
_chemical_formula_weight 273.05
_chemical_name_systematic
;
?
;
_space_group_IT_number 19
_symmetry_cell_setting orthorhombic
_symmetry_space_group_name_Hall 'P 2ac 2ab'
_symmetry_space_group_name_H-M 'P 21 21 21'
_atom_sites_solution_hydrogens geom
_atom_sites_solution_primary direct
_atom_sites_solution_secondary difmap
_audit_creation_method SHELXL-97
_cell_angle_alpha 90.00
_cell_angle_beta 90.00
_cell_angle_gamma 90.00
_cell_formula_units_Z 4
_cell_length_a 6.7538(9)
_cell_length_b 10.5562(15)
_cell_length_c 17.047(2)
_cell_measurement_reflns_used 4617
_cell_measurement_temperature 93(2)
_cell_measurement_theta_max 28.6226
_cell_measurement_theta_min 2.2692
_cell_volume 1215.4(3)
_computing_cell_refinement 'CrystalClear (Rigaku Corp., 2004)'
_computing_data_collection 'CrystalClear (Rigaku Corp., 2004)'
_computing_data_reduction 'CrystalClear (Rigaku Corp., 2004)'
_computing_molecular_graphics 'Bruker SHELXTL'
_computing_publication_material 'Bruker SHELXTL'
_computing_structure_refinement 'SHELXL-97 (Sheldrick, 1997)'
_computing_structure_solution 'SHELXS-97 (Sheldrick, 1990)'
_diffrn_ambient_temperature 93(2)
_diffrn_measured_fraction_theta_full 0.997
_diffrn_measured_fraction_theta_max 0.992
_diffrn_measurement_device_type CCD
_diffrn_measurement_method '\w and \f scans'
_diffrn_radiation_monochromator confocal
_diffrn_radiation_source 'rotating anode'
_diffrn_radiation_type MoK\a
_diffrn_radiation_wavelength 0.71073
_diffrn_reflns_av_R_equivalents 0.0233
_diffrn_reflns_av_sigmaI/netI 0.0253
_diffrn_reflns_limit_h_max 7
_diffrn_reflns_limit_h_min -7
_diffrn_reflns_limit_k_max 12
_diffrn_reflns_limit_k_min -12
_diffrn_reflns_limit_l_max 17
_diffrn_reflns_limit_l_min -20
_diffrn_reflns_number 7908
_diffrn_reflns_theta_full 25.00
_diffrn_reflns_theta_max 25.33
_diffrn_reflns_theta_min 2.27
_exptl_absorpt_coefficient_mu 0.133
_exptl_absorpt_correction_T_max 1.0000
_exptl_absorpt_correction_T_min 0.8943
_exptl_absorpt_correction_type multi-scan
_exptl_absorpt_process_details 'Jacobson, R. (1998) Private communication'
_exptl_crystal_colour Colorless
_exptl_crystal_density_diffrn 1.492
_exptl_crystal_density_method 'not measured'
_exptl_crystal_description Prism
_exptl_crystal_F_000 560
_exptl_crystal_size_max 0.1500
_exptl_crystal_size_mid 0.1000
_exptl_crystal_size_min 0.0300
_refine_diff_density_max 0.628
_refine_diff_density_min -0.252
_refine_diff_density_rms 0.053
_refine_ls_abs_structure_details 'Flack H D (1983), Acta Cryst. A39, 876-881'
_refine_ls_abs_structure_Flack 0.4(10)
_refine_ls_extinction_method none
_refine_ls_goodness_of_fit_ref 1.068
_refine_ls_hydrogen_treatment constr
_refine_ls_matrix_type full
_refine_ls_number_parameters 173
_refine_ls_number_reflns 2196
_refine_ls_number_restraints 0
_refine_ls_restrained_S_all 1.068
_refine_ls_R_factor_all 0.0459
_refine_ls_R_factor_gt 0.0439
_refine_ls_shift/su_max 0.046
_refine_ls_shift/su_mean 0.011
_refine_ls_structure_factor_coef Fsqd
_refine_ls_weighting_details 'calc w=1/[\s^2^(Fo^2^)+(0.0821P)^2^+0.2594P] where P=(Fo^2^+2Fc^2^)/3'
_refine_ls_weighting_scheme calc
_refine_ls_wR_factor_gt 0.1195
_refine_ls_wR_factor_ref 0.1218
_reflns_number_gt 2082
_reflns_number_total 2196
_reflns_threshold_expression >2sigma(I)
_cod_data_source_file c1ob05160a.txt
_cod_data_source_block 2
_cod_depositor_comments
;
The following automatic conversions were performed:

'_symmetry_cell_setting' value 'Orthorhombic' changed to
'orthorhombic' according to
/home/saulius/struct/CIF-dictionaries/cif_core.dic dictionary named
'cif_core.dic' version 2.4.1 from 2010-06-29.

Automatic conversion script
Id: cif_fix_values 1715 2011-07-08 13:25:40Z adriana 
;
_cod_original_cell_volume 1215.3(3)
_cod_original_sg_symbol_H-M P2(1)2(1)2(1)
_cod_database_code 7151913

loop_
_symmetry_equiv_pos_as_xyz
'x, y, z'
'-x+1/2, -y, z+1/2'
'-x, y+1/2, -z+1/2'
'x+1/2, -y+1/2, -z'

loop_
_atom_site_label
_atom_site_type_symbol
_atom_site_fract_x
_atom_site_fract_y
_atom_site_fract_z
_atom_site_U_iso_or_equiv
_atom_site_adp_type
_atom_site_occupancy
_atom_site_symmetry_multiplicity
_atom_site_calc_flag
_atom_site_refinement_flags
_atom_site_disorder_assembly
_atom_site_disorder_group
C1A C 0.5352(3) 0.0642(2) 0.15458(12) 0.0210(5) Uani 1 1 d . . .
N1 N 0.5258(3) 0.18208(18) 0.13173(10) 0.0221(4) Uani 1 1 d . . .
N2 N 0.5606(3) 0.17404(16) 0.05206(10) 0.0180(4) Uani 1 1 d . . .
C3 C 0.5921(3) 0.0545(2) 0.02945(12) 0.0198(5) Uani 1 1 d . . .
H3A H 0.6202 0.0258 -0.0222 0.024 Uiso 1 1 calc R . .
N3A N 0.5762(3) -0.01608(17) 0.09362(10) 0.0203(4) Uani 1 1 d . . .
C4 C 0.5847(4) -0.1505(2) 0.11659(14) 0.0274(5) Uani 1 1 d . . .
H4A H 0.7010 -0.1936 0.0935 0.033 Uiso 1 1 calc R . .
H4B H 0.4626 -0.1962 0.1014 0.033 Uiso 1 1 calc R . .
C5 C 0.6033(4) -0.1386(2) 0.20645(14) 0.0330(6) Uani 1 1 d . . .
H5A H 0.7441 -0.1412 0.2225 0.040 Uiso 1 1 calc R . .
H5B H 0.5322 -0.2087 0.2328 0.040 Uiso 1 1 calc R . .
C6 C 0.5092(4) -0.0089(2) 0.22864(13) 0.0285(5) Uani 1 1 d . . .
H6A H 0.3675 -0.0181 0.2424 0.034 Uiso 1 1 calc R . .
H6B H 0.5802 0.0314 0.2729 0.034 Uiso 1 1 calc R . .
C7 C 0.5631(3) 0.28581(19) 0.00418(13) 0.0199(5) Uani 1 1 d . . .
C8 C 0.5905(3) 0.4025(2) 0.03940(14) 0.0246(5) Uani 1 1 d . . .
H8A H 0.6061 0.4089 0.0946 0.030 Uiso 1 1 calc R . .
C9 C 0.5947(4) 0.5099(2) -0.00746(15) 0.0291(5) Uani 1 1 d . . .
H9A H 0.6145 0.5908 0.0157 0.035 Uiso 1 1 calc R . .
C10 C 0.5700(3) 0.4996(2) -0.08854(14) 0.0272(5) Uani 1 1 d . . .
H10A H 0.5726 0.5733 -0.1205 0.033 Uiso 1 1 calc R . .
C11 C 0.5418(3) 0.3821(2) -0.12225(14) 0.0252(5) Uani 1 1 d . . .
H11A H 0.5249 0.3757 -0.1774 0.030 Uiso 1 1 calc R . .
C12 C 0.5376(3) 0.2727(2) -0.07655(12) 0.0216(5) Uani 1 1 d . . .
H12A H 0.5180 0.1918 -0.0997 0.026 Uiso 1 1 calc R . .
B1 B 0.5413(4) -0.1355(2) -0.14184(15) 0.0245(5) Uani 1 1 d . . .
F1 F 0.3523(3) -0.10941(19) -0.16676(11) 0.0582(5) Uani 1 1 d . . .
F2 F 0.6494(3) -0.02321(16) -0.13977(9) 0.0501(5) Uani 1 1 d . . .
F3 F 0.6285(3) -0.22082(14) -0.19321(8) 0.0433(4) Uani 1 1 d . . .
F4 F 0.5305(3) -0.18721(14) -0.06699(8) 0.0412(4) Uani 1 1 d . . .

loop_
_atom_site_aniso_label
_atom_site_aniso_U_11
_atom_site_aniso_U_22
_atom_site_aniso_U_33
_atom_site_aniso_U_23
_atom_site_aniso_U_13
_atom_site_aniso_U_12
C1A 0.0157(10) 0.0283(11) 0.0190(11) -0.0022(9) 0.0000(9) 0.0006(8)
N1 0.0211(10) 0.0308(10) 0.0144(8) -0.0029(8) 0.0015(8) 0.0014(8)
N2 0.0161(9) 0.0213(9) 0.0167(8) 0.0003(7) -0.0006(7) 0.0000(7)
C3 0.0192(11) 0.0200(10) 0.0202(10) -0.0016(8) 0.0008(9) 0.0005(8)
N3A 0.0199(9) 0.0226(9) 0.0183(9) 0.0009(7) 0.0007(8) -0.0004(8)
C4 0.0356(13) 0.0209(11) 0.0257(12) 0.0045(9) 0.0007(11) 0.0013(10)
C5 0.0424(14) 0.0345(13) 0.0222(12) 0.0084(10) 0.0033(11) 0.0048(12)
C6 0.0301(12) 0.0367(13) 0.0188(11) 0.0038(10) -0.0012(10) 0.0014(11)
C7 0.0153(11) 0.0201(11) 0.0243(11) 0.0023(9) -0.0003(9) 0.0016(9)
C8 0.0224(12) 0.0248(11) 0.0267(12) -0.0038(9) -0.0026(9) 0.0011(9)
C9 0.0244(12) 0.0221(11) 0.0409(13) -0.0035(10) 0.0001(11) 0.0003(10)
C10 0.0208(11) 0.0254(12) 0.0355(13) 0.0063(10) 0.0001(10) 0.0030(9)
C11 0.0178(11) 0.0312(12) 0.0267(12) 0.0063(9) 0.0030(10) 0.0007(10)
C12 0.0183(11) 0.0248(11) 0.0217(11) -0.0003(9) 0.0010(9) 0.0006(9)
B1 0.0318(13) 0.0204(12) 0.0212(12) -0.0007(10) 0.0023(11) -0.0007(11)
F1 0.0458(10) 0.0701(13) 0.0587(11) 0.0084(10) -0.0082(9) 0.0138(9)
F2 0.0749(12) 0.0391(9) 0.0363(8) -0.0109(7) 0.0220(8) -0.0274(9)
F3 0.0685(10) 0.0309(8) 0.0305(8) -0.0056(6) 0.0084(8) 0.0089(8)
F4 0.0690(11) 0.0317(8) 0.0230(7) 0.0035(6) 0.0012(8) -0.0049(7)

loop_
_atom_type_symbol
_atom_type_description
_atom_type_scat_dispersion_real
_atom_type_scat_dispersion_imag
_atom_type_scat_source
C C 0.0033 0.0016 'International Tables Vol C Tables 4.2.6.8 and 6.1.1.4'
H H 0.0000 0.0000 'International Tables Vol C Tables 4.2.6.8 and 6.1.1.4'
N N 0.0061 0.0033 'International Tables Vol C Tables 4.2.6.8 and 6.1.1.4'
F F 0.0171 0.0103 'International Tables Vol C Tables 4.2.6.8 and 6.1.1.4'
B B 0.0013 0.0007 'International Tables Vol C Tables 4.2.6.8 and 6.1.1.4'

loop_
_geom_angle_atom_site_label_1
_geom_angle_atom_site_label_2
_geom_angle_atom_site_label_3
_geom_angle
_geom_angle_site_symmetry_1
_geom_angle_site_symmetry_3
_geom_angle_publ_flag
N1 C1A N3A 111.93(18) . . ?
N1 C1A C6 137.8(2) . . ?
N3A C1A C6 110.27(19) . . ?
C1A N1 N2 103.09(17) . . ?
C3 N2 N1 111.65(17) . . ?
C3 N2 C7 127.62(17) . . ?
N1 N2 C7 120.72(17) . . ?
N3A C3 N2 106.23(18) . . ?
N3A C3 H3A 126.9 . . ?
N2 C3 H3A 126.9 . . ?
C3 N3A C1A 107.10(18) . . ?
C3 N3A C4 139.15(19) . . ?
C1A N3A C4 113.72(18) . . ?
N3A C4 C5 100.88(19) . . ?
N3A C4 H4A 111.6 . . ?
C5 C4 H4A 111.6 . . ?
N3A C4 H4B 111.6 . . ?
C5 C4 H4B 111.6 . . ?
H4A C4 H4B 109.4 . . ?
C4 C5 C6 106.25(19) . . ?
C4 C5 H5A 110.5 . . ?
C6 C5 H5A 110.5 . . ?
C4 C5 H5B 110.5 . . ?
C6 C5 H5B 110.5 . . ?
H5A C5 H5B 108.7 . . ?
C1A C6 C5 101.62(18) . . ?
C1A C6 H6A 111.4 . . ?
C5 C6 H6A 111.4 . . ?
C1A C6 H6B 111.4 . . ?
C5 C6 H6B 111.4 . . ?
H6A C6 H6B 109.3 . . ?
C8 C7 C12 122.3(2) . . ?
C8 C7 N2 119.15(19) . . ?
C12 C7 N2 118.60(18) . . ?
C7 C8 C9 118.8(2) . . ?
C7 C8 H8A 120.6 . . ?
C9 C8 H8A 120.6 . . ?
C8 C9 C10 120.2(2) . . ?
C8 C9 H9A 119.9 . . ?
C10 C9 H9A 119.9 . . ?
C11 C10 C9 119.9(2) . . ?
C11 C10 H10A 120.0 . . ?
C9 C10 H10A 120.0 . . ?
C10 C11 C12 121.0(2) . . ?
C10 C11 H11A 119.5 . . ?
C12 C11 H11A 119.5 . . ?
C11 C12 C7 117.9(2) . . ?
C11 C12 H12A 121.1 . . ?
C7 C12 H12A 121.1 . . ?
F1 B1 F3 109.3(2) . . ?
F1 B1 F4 108.3(2) . . ?
F3 B1 F4 110.3(2) . . ?
F1 B1 F2 108.9(2) . . ?
F3 B1 F2 110.2(2) . . ?
F4 B1 F2 109.8(2) . . ?

loop_
_geom_bond_atom_site_label_1
_geom_bond_atom_site_label_2
_geom_bond_distance
_geom_bond_site_symmetry_2
_geom_bond_publ_flag
C1A N1 1.306(3) . ?
C1A N3A 1.369(3) . ?
C1A C6 1.490(3) . ?
N1 N2 1.381(2) . ?
N2 C3 1.336(3) . ?
N2 C7 1.435(3) . ?
C3 N3A 1.328(3) . ?
C3 H3A 0.9500 . ?
N3A C4 1.473(3) . ?
C4 C5 1.542(3) . ?
C4 H4A 0.9900 . ?
C4 H4B 0.9900 . ?
C5 C6 1.556(4) . ?
C5 H5A 0.9900 . ?
C5 H5B 0.9900 . ?
C6 H6A 0.9900 . ?
C6 H6B 0.9900 . ?
C7 C8 1.382(3) . ?
C7 C12 1.394(3) . ?
C8 C9 1.388(3) . ?
C8 H8A 0.9500 . ?
C9 C10 1.397(3) . ?
C9 H9A 0.9500 . ?
C10 C11 1.380(3) . ?
C10 H10A 0.9500 . ?
C11 C12 1.393(3) . ?
C11 H11A 0.9500 . ?
C12 H12A 0.9500 . ?
B1 F1 1.373(3) . ?
B1 F3 1.387(3) . ?
B1 F4 1.389(3) . ?
B1 F2 1.393(3) . ?

loop_
_geom_torsion_atom_site_label_1
_geom_torsion_atom_site_label_2
_geom_torsion_atom_site_label_3
_geom_torsion_atom_site_label_4
_geom_torsion
_geom_torsion_site_symmetry_1
_geom_torsion_site_symmetry_2
_geom_torsion_site_symmetry_3
_geom_torsion_site_symmetry_4
_geom_torsion_publ_flag
N3A C1A N1 N2 0.7(2) . . . . ?
C6 C1A N1 N2 -177.4(2) . . . . ?
C1A N1 N2 C3 -0.8(2) . . . . ?
C1A N1 N2 C7 -179.87(18) . . . . ?
N1 N2 C3 N3A 0.6(2) . . . . ?
C7 N2 C3 N3A 179.59(19) . . . . ?
N2 C3 N3A C1A -0.2(2) . . . . ?
N2 C3 N3A C4 177.9(2) . . . . ?
N1 C1A N3A C3 -0.4(2) . . . . ?
C6 C1A N3A C3 178.30(18) . . . . ?
N1 C1A N3A C4 -178.96(19) . . . . ?
C6 C1A N3A C4 -0.3(3) . . . . ?
C3 N3A C4 C5 166.0(3) . . . . ?
C1A N3A C4 C5 -16.1(3) . . . . ?
N3A C4 C5 C6 25.4(2) . . . . ?
N1 C1A C6 C5 -165.4(3) . . . . ?
N3A C1A C6 C5 16.4(2) . . . . ?
C4 C5 C6 C1A -25.9(2) . . . . ?
C3 N2 C7 C8 -159.4(2) . . . . ?
N1 N2 C7 C8 19.5(3) . . . . ?
C3 N2 C7 C12 20.6(3) . . . . ?
N1 N2 C7 C12 -160.52(19) . . . . ?
C12 C7 C8 C9 -0.7(3) . . . . ?
N2 C7 C8 C9 179.3(2) . . . . ?
C7 C8 C9 C10 0.5(3) . . . . ?
C8 C9 C10 C11 -0.2(4) . . . . ?
C9 C10 C11 C12 -0.1(3) . . . . ?
C10 C11 C12 C7 -0.1(3) . . . . ?
C8 C7 C12 C11 0.4(3) . . . . ?
N2 C7 C12 C11 -179.57(19) . . . . ?

loop_
_cod_related_entry_id
_cod_related_entry_database
_cod_related_entry_code
1 ChemSpider 21430354
